data_1515687
loop_
_publ_author_name
'Nguyen, Andy I.'
'Zarkesh, Ryan A.'
'Lacy, David C.'
'Thorson, Megan K.'
'Heyduk, Alan F.'

_publ_section_title
;
 Catalytic nitrene transfer by a zirconium(iv) redox-active ligand complex
;
_journal_issue 1
_journal_name_full 'Chemical Science'
_journal_page_first 166
_journal_paper_doi 10.1039/c0sc00414f
_journal_volume 2
_journal_year 2011
_chemical_formula_moiety 'C60 H78 Cl2 N8 O5 Zr2, C4 H10 O1'
_chemical_formula_sum 'C64 H88 Cl2 N8 O5 Zr2'
_chemical_formula_weight 1302.76
_chemical_name_systematic
;
?
;
_space_group_IT_number 19
_symmetry_cell_setting orthorhombic
_symmetry_space_group_name_Hall 'P 2ac 2ab'
_symmetry_space_group_name_H-M 'P 21 21 21'
_atom_sites_solution_hydrogens geom
_atom_sites_solution_primary direct
_atom_sites_solution_secondary difmap
_audit_creation_method SHELXL-97
_cell_angle_alpha 90.00
_cell_angle_beta 90.00
_cell_angle_gamma 90.00
_cell_formula_units_Z 4
_cell_length_a 14.7192(7)
_cell_length_b 20.6103(9)
_cell_length_c 21.1775(9)
_cell_measurement_reflns_used 9972
_cell_measurement_temperature 88(2)
_cell_measurement_theta_max 27.35
_cell_measurement_theta_min 2.20
_cell_volume 6424.6(5)
_computing_cell_refinement 'Bruker SMART APEX2/SAINT'
_computing_data_collection 'Bruker SMART APEX2'
_computing_data_reduction 'Bruker SAINT'
_computing_molecular_graphics 'Bruker SHELXTL'
_computing_publication_material 'Bruker SHELXTL'
_computing_structure_refinement 'SHELXL-97 (Sheldrick, 2008)'
_computing_structure_solution 'SHELXS-97 (Sheldrick, 2008)'
_diffrn_ambient_temperature 88(2)
_diffrn_detector_area_resol_mean 0.70
_diffrn_measured_fraction_theta_full 0.957
_diffrn_measured_fraction_theta_max 0.957
_diffrn_measurement_device_type 'Bruker SMART APEX II CCD'
_diffrn_measurement_method 'phi and omega'
_diffrn_radiation_monochromator graphite
_diffrn_radiation_source 'fine-focus sealed tube'
_diffrn_radiation_type MoK\a
_diffrn_radiation_wavelength 0.71073
_diffrn_reflns_av_R_equivalents 0.0419
_diffrn_reflns_av_sigmaI/netI 0.0449
_diffrn_reflns_limit_h_max 19
_diffrn_reflns_limit_h_min -19
_diffrn_reflns_limit_k_max 27
_diffrn_reflns_limit_k_min -27
_diffrn_reflns_limit_l_max 28
_diffrn_reflns_limit_l_min -26
_diffrn_reflns_number 57996
_diffrn_reflns_theta_full 28.82
_diffrn_reflns_theta_max 28.82
_diffrn_reflns_theta_min 1.38
_exptl_absorpt_coefficient_mu 0.461
_exptl_absorpt_correction_T_max 0.9553
_exptl_absorpt_correction_T_min 0.8748
_exptl_absorpt_correction_type multi-scan
_exptl_absorpt_process_details 'Bruker SADABS'
_exptl_crystal_colour green
_exptl_crystal_density_diffrn 1.347
_exptl_crystal_density_meas ?
_exptl_crystal_density_method 'not measured'
_exptl_crystal_description arrow
_exptl_crystal_F_000 2728
_exptl_crystal_size_max 0.30
_exptl_crystal_size_mid 0.22
_exptl_crystal_size_min 0.10
_refine_diff_density_max 0.765
_refine_diff_density_min -0.335
_refine_diff_density_rms 0.075
_refine_ls_abs_structure_details 'Flack H D (1983), Acta Cryst. A39, 876-881'
_refine_ls_abs_structure_Flack 0.43(2)
_refine_ls_extinction_method none
_refine_ls_goodness_of_fit_ref 1.034
_refine_ls_hydrogen_treatment none
_refine_ls_matrix_type full
_refine_ls_number_parameters 751
_refine_ls_number_reflns 15603
_refine_ls_number_restraints 0
_refine_ls_restrained_S_all 1.034
_refine_ls_R_factor_all 0.0518
_refine_ls_R_factor_gt 0.0376
_refine_ls_shift/su_max 0.001
_refine_ls_shift/su_mean 0.000
_refine_ls_structure_factor_coef Fsqd
_refine_ls_weighting_details 'calc w=1/[\s^2^(Fo^2^)+(0.0468P)^2^+1.2360P] where P=(Fo^2^+2Fc^2^)/3'
_refine_ls_weighting_scheme calc
_refine_ls_wR_factor_gt 0.0829
_refine_ls_wR_factor_ref 0.0892
_reflns_number_gt 13280
_reflns_number_total 15603
_reflns_threshold_expression >2sigma(I)
_cod_data_source_file c0sc00414f.txt
_cod_data_source_block afh240
_cod_depositor_comments
;
The following automatic conversions were performed:

'_symmetry_cell_setting' value 'Orthorhombic' changed to
'orthorhombic' according to
/usr/data/users/saulius/automatic-downloads/retrospective/RSC/lib/dictionaries/cif_core.dic
dictionary named 'cif_core.dic' version 2.4.2 from 2011-04-26.

Automatic conversion script
Id: cif_fix_values 2281 2013-09-26 08:29:07Z andrius 

The following automatic conversions were performed:

'_exptl_crystal_density_meas' value 'none' was changed to '?' - the
value is perceived as not measured.

Automatic conversion script
Id: cif_fix_values 3008 2015-01-20 13:52:24Z robertas 
;
_cod_original_sg_symbol_H-M P2(1)2(1)2(1)
_cod_database_code 1515687

loop_
_symmetry_equiv_pos_as_xyz
'x, y, z'
'-x+1/2, -y, z+1/2'
'-x, y+1/2, -z+1/2'
'x+1/2, -y+1/2, -z'

loop_
_atom_site_label
_atom_site_type_symbol
_atom_site_fract_x
_atom_site_fract_y
_atom_site_fract_z
_atom_site_U_iso_or_equiv
_atom_site_adp_type
_atom_site_occupancy
_atom_site_symmetry_multiplicity
_atom_site_calc_flag
_atom_site_refinement_flags
Zr1 Zr 0.361938(16) 0.403844(12) 0.175402(12) 0.01660(6) Uani 1 1 d .
Zr2 Zr 0.376387(16) 0.406955(13) 0.328059(12) 0.01638(6) Uani 1 1 d .
Cl1 Cl 0.46052(5) 0.38759(3) 0.07923(3) 0.02324(15) Uani 1 1 d .
Cl2 Cl 0.47130(5) 0.35204(4) 0.41221(4) 0.02862(17) Uani 1 1 d .
O1 O 0.27396(15) 0.69855(10) 0.03890(10) 0.0269(5) Uani 1 1 d .
O2 O -0.02590(15) 0.26253(11) 0.06983(10) 0.0307(5) Uani 1 1 d .
O3 O 0.32740(15) 0.71036(10) 0.45108(10) 0.0261(5) Uani 1 1 d .
O4 O -0.03677(15) 0.30514(11) 0.43845(11) 0.0342(5) Uani 1 1 d .
N1 N 0.23909(16) 0.44482(11) 0.11575(11) 0.0179(5) Uani 1 1 d .
N2 N 0.38383(16) 0.50892(11) 0.15145(11) 0.0207(5) Uani 1 1 d .
N3 N 0.27710(17) 0.32095(12) 0.14010(12) 0.0202(5) Uani 1 1 d .
N4 N 0.26225(16) 0.45466(12) 0.39151(11) 0.0171(5) Uani 1 1 d .
N5 N 0.42324(16) 0.50380(12) 0.36175(12) 0.0215(5) Uani 1 1 d .
N6 N 0.27146(17) 0.33226(12) 0.35891(12) 0.0211(5) Uani 1 1 d .
N7 N 0.28684(15) 0.43197(10) 0.25558(12) 0.0174(5) Uani 1 1 d .
N8 N 0.45176(15) 0.37670(10) 0.24796(13) 0.0180(4) Uani 1 1 d .
C1 C 0.2431(2) 0.50623(14) 0.09620(13) 0.0198(6) Uani 1 1 d .
C2 C 0.3247(2) 0.54155(14) 0.11621(14) 0.0197(6) Uani 1 1 d .
C3 C 0.3349(2) 0.60808(14) 0.09687(13) 0.0227(6) Uani 1 1 d .
H3A H 0.3862 0.6324 0.1103 0.027 Uiso 1 1 calc R
C4 C 0.2708(2) 0.63611(14) 0.05928(14) 0.0239(7) Uani 1 1 d .
C5 C 0.19484(19) 0.60068(15) 0.03567(13) 0.0227(6) Uani 1 1 d .
H5A H 0.1534 0.6207 0.0073 0.027 Uiso 1 1 calc R
C6 C 0.1820(2) 0.53856(14) 0.05377(14) 0.0221(6) Uani 1 1 d .
H6A H 0.1310 0.5155 0.0379 0.027 Uiso 1 1 calc R
C7 C 0.4723(2) 0.53628(13) 0.17013(16) 0.0267(6) Uani 1 1 d .
H7A H 0.5036 0.5003 0.1931 0.032 Uiso 1 1 calc R
C8 C 0.4651(2) 0.59131(15) 0.21873(16) 0.0336(7) Uani 1 1 d .
H8A H 0.4219 0.5790 0.2519 0.050 Uiso 1 1 calc R
H8B H 0.4438 0.6309 0.1978 0.050 Uiso 1 1 calc R
H8C H 0.5249 0.5992 0.2376 0.050 Uiso 1 1 calc R
C9 C 0.5351(2) 0.55210(16) 0.11476(19) 0.0385(9) Uani 1 1 d .
H9A H 0.5344 0.5161 0.0846 0.058 Uiso 1 1 calc R
H9B H 0.5971 0.5586 0.1304 0.058 Uiso 1 1 calc R
H9C H 0.5140 0.5918 0.0938 0.058 Uiso 1 1 calc R
C10 C 0.3514(2) 0.73638(15) 0.05644(16) 0.0326(8) Uani 1 1 d .
H10A H 0.3472 0.7794 0.0370 0.049 Uiso 1 1 calc R
H10B H 0.4069 0.7147 0.0418 0.049 Uiso 1 1 calc R
H10C H 0.3534 0.7409 0.1025 0.049 Uiso 1 1 calc R
C11 C 0.16884(18) 0.40211(15) 0.10884(13) 0.0199(6) Uani 1 1 d .
C12 C 0.1930(2) 0.33496(14) 0.11903(14) 0.0205(6) Uani 1 1 d .
C13 C 0.1260(2) 0.28716(15) 0.10406(14) 0.0238(6) Uani 1 1 d .
H13A H 0.1410 0.2424 0.1068 0.029 Uiso 1 1 calc R
C14 C 0.0406(2) 0.30506(15) 0.08583(14) 0.0242(6) Uani 1 1 d .
C15 C 0.0146(2) 0.37051(16) 0.08321(15) 0.0273(7) Uani 1 1 d .
H15A H -0.0464 0.3818 0.0735 0.033 Uiso 1 1 calc R
C16 C 0.0772(2) 0.41783(15) 0.09463(13) 0.0235(7) Uani 1 1 d .
H16A H 0.0592 0.4621 0.0930 0.028 Uiso 1 1 calc R
C17 C 0.3073(2) 0.25175(14) 0.13604(14) 0.0215(6) Uani 1 1 d .
H17A H 0.2583 0.2235 0.1537 0.026 Uiso 1 1 calc R
C18 C 0.3930(2) 0.24137(13) 0.17407(15) 0.0254(6) Uani 1 1 d .
H18A H 0.3815 0.2524 0.2184 0.038 Uiso 1 1 calc R
H18B H 0.4415 0.2692 0.1575 0.038 Uiso 1 1 calc R
H18C H 0.4116 0.1958 0.1710 0.038 Uiso 1 1 calc R
C19 C 0.3244(2) 0.23212(15) 0.06717(14) 0.0250(7) Uani 1 1 d .
H19A H 0.3414 0.1862 0.0654 0.037 Uiso 1 1 calc R
H19B H 0.3737 0.2586 0.0497 0.037 Uiso 1 1 calc R
H19C H 0.2690 0.2391 0.0424 0.037 Uiso 1 1 calc R
C20 C -0.0050(2) 0.19499(16) 0.07192(17) 0.0328(8) Uani 1 1 d .
H20A H -0.0595 0.1698 0.0615 0.049 Uiso 1 1 calc R
H20B H 0.0157 0.1834 0.1144 0.049 Uiso 1 1 calc R
H20C H 0.0430 0.1853 0.0413 0.049 Uiso 1 1 calc R
C21 C 0.27608(19) 0.51769(14) 0.40868(13) 0.0188(6) Uani 1 1 d .
C22 C 0.36239(19) 0.54370(14) 0.39055(13) 0.0189(6) Uani 1 1 d .
C23 C 0.3798(2) 0.61047(14) 0.40427(13) 0.0226(6) Uani 1 1 d .
H23A H 0.4341 0.6302 0.3895 0.027 Uiso 1 1 calc R
C24 C 0.3187(2) 0.64617(14) 0.43860(14) 0.0227(6) Uani 1 1 d .
C25 C 0.2404(2) 0.61688(14) 0.46514(14) 0.0211(6) Uani 1 1 d .
H25A H 0.2028 0.6406 0.4933 0.025 Uiso 1 1 calc R
C26 C 0.2198(2) 0.55535(14) 0.45015(14) 0.0215(6) Uani 1 1 d .
H26A H 0.1666 0.5362 0.4674 0.026 Uiso 1 1 calc R
C27 C 0.52030(19) 0.52613(15) 0.36514(15) 0.0244(6) Uani 1 1 d .
H27A H 0.5237 0.5716 0.3490 0.029 Uiso 1 1 calc R
C28 C 0.58148(19) 0.48378(15) 0.32505(16) 0.0277(7) Uani 1 1 d .
H28A H 0.5591 0.4833 0.2815 0.042 Uiso 1 1 calc R
H28B H 0.5815 0.4395 0.3419 0.042 Uiso 1 1 calc R
H28C H 0.6435 0.5011 0.3259 0.042 Uiso 1 1 calc R
C29 C 0.5537(2) 0.52535(17) 0.43377(16) 0.0339(8) Uani 1 1 d .
H29A H 0.5181 0.5563 0.4587 0.051 Uiso 1 1 calc R
H29B H 0.6180 0.5376 0.4351 0.051 Uiso 1 1 calc R
H29C H 0.5462 0.4817 0.4513 0.051 Uiso 1 1 calc R
C30 C 0.4015(2) 0.74430(15) 0.42222(16) 0.0308(7) Uani 1 1 d .
H30A H 0.3968 0.7907 0.4319 0.046 Uiso 1 1 calc R
H30B H 0.3993 0.7381 0.3764 0.046 Uiso 1 1 calc R
H30C H 0.4591 0.7274 0.4386 0.046 Uiso 1 1 calc R
C31 C 0.18483(19) 0.42137(14) 0.39656(13) 0.0193(6) Uani 1 1 d .
C32 C 0.1944(2) 0.35134(15) 0.38398(14) 0.0207(6) Uani 1 1 d .
C33 C 0.1181(2) 0.31120(14) 0.40158(13) 0.0238(7) Uani 1 1 d .
H33A H 0.1233 0.2653 0.3994 0.029 Uiso 1 1 calc R
C34 C 0.0391(2) 0.33854(15) 0.42130(15) 0.0268(7) Uani 1 1 d .
C35 C 0.0257(2) 0.40718(17) 0.42205(15) 0.0301(7) Uani 1 1 d .
H35A H -0.0325 0.4247 0.4312 0.036 Uiso 1 1 calc R
C36 C 0.0962(2) 0.44699(15) 0.40969(14) 0.0242(7) Uani 1 1 d .
H36A H 0.0870 0.4926 0.4097 0.029 Uiso 1 1 calc R
C37 C 0.2916(2) 0.26358(14) 0.34501(15) 0.0261(7) Uani 1 1 d .
H37A H 0.3533 0.2640 0.3251 0.031 Uiso 1 1 calc R
C38 C 0.3018(3) 0.22167(16) 0.40357(16) 0.0348(8) Uani 1 1 d .
H38A H 0.3449 0.2421 0.4327 0.052 Uiso 1 1 calc R
H38B H 0.3244 0.1787 0.3915 0.052 Uiso 1 1 calc R
H38C H 0.2427 0.2172 0.4244 0.052 Uiso 1 1 calc R
C39 C 0.2287(2) 0.23525(16) 0.29455(16) 0.0327(8) Uani 1 1 d .
H39A H 0.2232 0.2659 0.2594 0.049 Uiso 1 1 calc R
H39B H 0.1685 0.2274 0.3129 0.049 Uiso 1 1 calc R
H39C H 0.2539 0.1942 0.2790 0.049 Uiso 1 1 calc R
C40 C -0.0345(2) 0.23625(16) 0.43343(17) 0.0354(8) Uani 1 1 d .
H40A H -0.0939 0.2184 0.4451 0.053 Uiso 1 1 calc R
H40B H 0.0122 0.2190 0.4618 0.053 Uiso 1 1 calc R
H40C H -0.0202 0.2239 0.3899 0.053 Uiso 1 1 calc R
C41 C 0.19840(18) 0.45698(13) 0.25492(15) 0.0184(5) Uani 1 1 d .
C42 C 0.12218(17) 0.41656(12) 0.25129(14) 0.0188(5) Uani 1 1 d .
H42A H 0.1302 0.3708 0.2520 0.023 Uiso 1 1 calc R
C43 C 0.03497(19) 0.44196(13) 0.24665(17) 0.0236(6) Uani 1 1 d .
H43A H -0.0152 0.4130 0.2443 0.028 Uiso 1 1 calc R
C44 C 0.01881(19) 0.50857(13) 0.24539(18) 0.0271(6) Uani 1 1 d .
C45 C 0.0946(2) 0.54832(14) 0.25182(18) 0.0291(6) Uani 1 1 d .
H45A H 0.0862 0.5940 0.2526 0.035 Uiso 1 1 calc R
C46 C 0.18205(19) 0.52382(13) 0.25716(16) 0.0241(6) Uani 1 1 d .
H46A H 0.2316 0.5529 0.2624 0.029 Uiso 1 1 calc R
C47 C -0.0761(2) 0.53811(15) 0.23459(18) 0.0364(9) Uani 1 1 d .
C48 C -0.0739(3) 0.5818(2) 0.1748(2) 0.0614(12) Uani 1 1 d .
H48A H -0.1352 0.5979 0.1660 0.092 Uiso 1 1 calc R
H48B H -0.0521 0.5565 0.1387 0.092 Uiso 1 1 calc R
H48C H -0.0330 0.6186 0.1821 0.092 Uiso 1 1 calc R
C49 C -0.1011(3) 0.5802(3) 0.2909(3) 0.086(2) Uani 1 1 d .
H49A H -0.1635 0.5961 0.2860 0.129 Uiso 1 1 calc R
H49B H -0.0594 0.6171 0.2934 0.129 Uiso 1 1 calc R
H49C H -0.0967 0.5544 0.3297 0.129 Uiso 1 1 calc R
C50 C -0.1478(2) 0.48773(19) 0.2236(3) 0.0582(13) Uani 1 1 d .
H50A H -0.2064 0.5090 0.2164 0.087 Uiso 1 1 calc R
H50B H -0.1521 0.4595 0.2607 0.087 Uiso 1 1 calc R
H50C H -0.1317 0.4617 0.1865 0.087 Uiso 1 1 calc R
C51 C 0.53776(18) 0.34667(12) 0.24398(14) 0.0173(5) Uani 1 1 d .
C52 C 0.60958(19) 0.37356(13) 0.20892(14) 0.0197(6) Uani 1 1 d .
H52A H 0.5997 0.4126 0.1861 0.024 Uiso 1 1 calc R
C53 C 0.6947(2) 0.34444(14) 0.20687(14) 0.0224(6) Uani 1 1 d .
H53A H 0.7418 0.3651 0.1837 0.027 Uiso 1 1 calc R
C54 C 0.71343(19) 0.28598(13) 0.23758(13) 0.0207(6) Uani 1 1 d .
C55 C 0.6404(2) 0.25816(13) 0.26943(14) 0.0235(6) Uani 1 1 d .
H55A H 0.6488 0.2172 0.2892 0.028 Uiso 1 1 calc R
C56 C 0.5565(2) 0.28757(14) 0.27348(14) 0.0224(6) Uani 1 1 d .
H56A H 0.5099 0.2669 0.2971 0.027 Uiso 1 1 calc R
C57 C 0.8060(2) 0.25201(14) 0.23500(14) 0.0240(7) Uani 1 1 d .
C58 C 0.8063(2) 0.20511(15) 0.17885(16) 0.0289(7) Uani 1 1 d .
H58A H 0.7995 0.2297 0.1395 0.043 Uiso 1 1 calc R
H58B H 0.7557 0.1745 0.1831 0.043 Uiso 1 1 calc R
H58C H 0.8638 0.1812 0.1781 0.043 Uiso 1 1 calc R
C59 C 0.8234(2) 0.21288(18) 0.29487(16) 0.0333(8) Uani 1 1 d .
H59A H 0.8180 0.2413 0.3318 0.050 Uiso 1 1 calc R
H59B H 0.8847 0.1944 0.2933 0.050 Uiso 1 1 calc R
H59C H 0.7787 0.1778 0.2980 0.050 Uiso 1 1 calc R
C60 C 0.8831(2) 0.30068(17) 0.2272(2) 0.0397(9) Uani 1 1 d .
H60A H 0.8815 0.3319 0.2621 0.059 Uiso 1 1 calc R
H60B H 0.8760 0.3237 0.1871 0.059 Uiso 1 1 calc R
H60C H 0.9414 0.2777 0.2276 0.059 Uiso 1 1 calc R
O5 O 0.7877(2) 0.47080(14) 0.45166(18) 0.0689(10) Uani 1 1 d .
C62 C 0.7556(3) 0.4054(2) 0.4450(2) 0.0539(11) Uani 1 1 d .
H62A H 0.6896 0.4036 0.4538 0.065 Uiso 1 1 calc R
H62B H 0.7871 0.3769 0.4756 0.065 Uiso 1 1 calc R
C61 C 0.7739(3) 0.3826(2) 0.3792(2) 0.0652(13) Uani 1 1 d .
H61A H 0.7448 0.3404 0.3726 0.098 Uiso 1 1 calc R
H61B H 0.8396 0.3784 0.3728 0.098 Uiso 1 1 calc R
H61C H 0.7493 0.4141 0.3490 0.098 Uiso 1 1 calc R
C63 C 0.7700(4) 0.4962(3) 0.5116(3) 0.092(2) Uani 1 1 d .
H63A H 0.8012 0.4696 0.5440 0.111 Uiso 1 1 calc R
H63B H 0.7039 0.4944 0.5201 0.111 Uiso 1 1 calc R
C64 C 0.8027(5) 0.5661(3) 0.5159(4) 0.154(4) Uani 1 1 d .
H64A H 0.7849 0.5845 0.5568 0.231 Uiso 1 1 calc R
H64B H 0.7752 0.5916 0.4818 0.231 Uiso 1 1 calc R
H64C H 0.8690 0.5673 0.5118 0.231 Uiso 1 1 calc R

loop_
_atom_site_aniso_label
_atom_site_aniso_U_11
_atom_site_aniso_U_22
_atom_site_aniso_U_33
_atom_site_aniso_U_23
_atom_site_aniso_U_13
_atom_site_aniso_U_12
Zr1 0.01794(12) 0.01761(13) 0.01424(13) -0.00042(11) -0.00135(10) 0.00208(10)
Zr2 0.01597(12) 0.01876(13) 0.01440(13) -0.00020(11) 0.00025(10) 0.00172(10)
Cl1 0.0264(4) 0.0231(3) 0.0202(4) -0.0022(3) 0.0034(3) 0.0009(3)
Cl2 0.0267(4) 0.0388(4) 0.0203(4) 0.0048(3) -0.0012(3) 0.0087(3)
O1 0.0383(13) 0.0194(10) 0.0232(12) 0.0047(9) 0.0008(10) 0.0037(9)
O2 0.0222(11) 0.0426(13) 0.0272(12) -0.0009(10) -0.0046(10) -0.0084(10)
O3 0.0348(12) 0.0213(11) 0.0223(12) -0.0058(9) 0.0018(9) -0.0015(9)
O4 0.0266(12) 0.0348(13) 0.0410(14) 0.0097(10) 0.0048(11) -0.0071(10)
N1 0.0219(13) 0.0194(12) 0.0123(12) 0.0003(10) -0.0013(10) 0.0034(10)
N2 0.0204(12) 0.0202(12) 0.0214(13) -0.0013(9) -0.0019(10) 0.0032(10)
N3 0.0220(13) 0.0212(12) 0.0174(13) -0.0023(10) 0.0001(10) -0.0005(10)
N4 0.0181(12) 0.0207(12) 0.0125(12) 0.0011(9) -0.0009(10) 0.0019(10)
N5 0.0169(12) 0.0252(13) 0.0224(14) -0.0053(10) 0.0013(10) -0.0021(10)
N6 0.0277(13) 0.0200(12) 0.0157(13) 0.0013(10) -0.0018(10) -0.0009(10)
N7 0.0176(11) 0.0173(10) 0.0173(12) -0.0002(10) -0.0004(10) 0.0022(8)
N8 0.0177(11) 0.0173(10) 0.0188(11) -0.0012(11) 0.0010(11) 0.0026(8)
C1 0.0229(15) 0.0219(15) 0.0147(15) -0.0028(11) -0.0011(11) 0.0034(12)
C2 0.0244(15) 0.0209(14) 0.0138(15) 0.0014(11) 0.0031(12) 0.0035(11)
C3 0.0273(15) 0.0217(15) 0.0191(15) -0.0031(11) 0.0015(11) -0.0001(12)
C4 0.0358(17) 0.0195(15) 0.0162(15) -0.0008(11) 0.0052(13) 0.0065(13)
C5 0.0258(14) 0.0255(16) 0.0166(14) 0.0012(12) 0.0010(11) 0.0090(13)
C6 0.0214(15) 0.0273(16) 0.0176(15) -0.0017(12) 0.0004(12) 0.0064(12)
C7 0.0254(15) 0.0191(14) 0.0356(18) 0.0025(13) -0.0058(15) 0.0030(11)
C8 0.0393(18) 0.0208(15) 0.0407(19) -0.0038(14) -0.0153(15) 0.0015(15)
C9 0.0277(18) 0.0271(17) 0.061(3) -0.0049(17) 0.0086(17) -0.0018(14)
C10 0.047(2) 0.0215(16) 0.0289(18) 0.0046(13) -0.0014(15) -0.0034(14)
C11 0.0207(13) 0.0246(15) 0.0143(13) -0.0006(12) 0.0005(10) 0.0020(12)
C12 0.0233(15) 0.0256(15) 0.0128(14) -0.0035(12) 0.0022(12) 0.0009(12)
C13 0.0239(15) 0.0256(15) 0.0220(16) -0.0029(12) 0.0017(12) -0.0036(13)
C14 0.0230(15) 0.0346(17) 0.0152(15) 0.0020(13) -0.0010(12) -0.0061(13)
C15 0.0182(15) 0.0416(19) 0.0221(16) 0.0047(14) -0.0008(13) 0.0008(13)
C16 0.0270(15) 0.0256(17) 0.0178(15) 0.0040(12) 0.0008(12) 0.0053(12)
C17 0.0235(15) 0.0167(14) 0.0245(17) 0.0022(12) -0.0009(12) -0.0029(11)
C18 0.0280(15) 0.0198(13) 0.0286(16) 0.0001(13) -0.0018(14) 0.0025(11)
C19 0.0288(16) 0.0219(15) 0.0243(17) -0.0034(12) -0.0055(13) 0.0011(12)
C20 0.0327(18) 0.0332(18) 0.033(2) -0.0052(15) -0.0039(15) -0.0072(14)
C21 0.0193(14) 0.0226(15) 0.0145(15) -0.0008(11) -0.0013(11) 0.0019(11)
C22 0.0204(14) 0.0226(14) 0.0137(14) -0.0001(11) -0.0004(11) -0.0008(12)
C23 0.0239(15) 0.0244(15) 0.0193(15) -0.0013(11) 0.0026(12) -0.0033(12)
C24 0.0299(16) 0.0222(15) 0.0159(15) 0.0002(12) -0.0022(12) 0.0025(12)
C25 0.0232(15) 0.0217(14) 0.0183(15) -0.0005(12) 0.0005(12) 0.0059(11)
C26 0.0196(15) 0.0253(15) 0.0196(16) 0.0039(12) -0.0010(12) 0.0015(12)
C27 0.0183(14) 0.0280(16) 0.0269(17) -0.0096(13) -0.0004(12) -0.0019(12)
C28 0.0201(14) 0.0308(16) 0.0321(18) -0.0097(15) 0.0027(14) -0.0026(12)
C29 0.0240(16) 0.045(2) 0.032(2) -0.0097(16) -0.0072(14) 0.0019(14)
C30 0.0342(18) 0.0269(16) 0.0313(18) -0.0012(14) 0.0010(15) -0.0058(13)
C31 0.0201(14) 0.0234(16) 0.0144(14) 0.0022(11) -0.0008(11) -0.0011(11)
C32 0.0204(15) 0.0267(16) 0.0150(15) 0.0047(12) -0.0005(12) -0.0023(12)
C33 0.0287(16) 0.0213(15) 0.0215(16) 0.0031(11) -0.0012(12) -0.0065(13)
C34 0.0203(15) 0.0364(18) 0.0238(16) 0.0057(14) 0.0006(13) -0.0084(13)
C35 0.0234(15) 0.0347(17) 0.0321(17) 0.0006(16) 0.0018(13) -0.0006(15)
C36 0.0240(16) 0.0245(16) 0.0240(17) 0.0009(12) 0.0006(12) -0.0002(12)
C37 0.0305(16) 0.0200(15) 0.0279(18) -0.0009(12) 0.0055(13) 0.0000(12)
C38 0.045(2) 0.0255(18) 0.035(2) 0.0010(14) 0.0064(16) 0.0082(15)
C39 0.0380(19) 0.0265(17) 0.0335(19) -0.0048(14) 0.0059(15) -0.0060(14)
C40 0.0326(18) 0.040(2) 0.034(2) 0.0050(15) -0.0045(15) -0.0144(16)
C41 0.0211(14) 0.0213(13) 0.0127(14) -0.0003(12) -0.0006(12) 0.0020(10)
C42 0.0222(14) 0.0160(12) 0.0182(12) -0.0002(12) 0.0013(12) 0.0028(10)
C43 0.0188(14) 0.0237(13) 0.0283(16) 0.0003(14) 0.0026(14) -0.0025(11)
C44 0.0210(15) 0.0222(13) 0.0382(18) -0.0007(15) -0.0006(15) 0.0067(11)
C45 0.0273(15) 0.0197(13) 0.0402(18) -0.0017(16) -0.0013(16) 0.0037(11)
C46 0.0233(15) 0.0174(13) 0.0317(18) -0.0029(13) -0.0025(14) -0.0011(11)
C47 0.0255(17) 0.0269(17) 0.057(3) -0.0019(15) -0.0029(16) 0.0071(13)
C48 0.041(2) 0.058(3) 0.085(3) 0.021(3) -0.012(2) 0.0145(19)
C49 0.056(3) 0.120(5) 0.083(4) -0.054(3) -0.020(3) 0.054(3)
C50 0.0192(18) 0.043(2) 0.113(4) 0.008(2) -0.011(2) 0.0055(16)
C51 0.0193(13) 0.0163(12) 0.0162(14) -0.0020(11) 0.0001(12) 0.0020(10)
C52 0.0221(15) 0.0161(13) 0.0210(15) 0.0027(11) -0.0007(12) 0.0004(11)
C53 0.0192(14) 0.0223(15) 0.0257(16) 0.0000(12) 0.0026(12) -0.0034(11)
C54 0.0208(14) 0.0199(13) 0.0215(18) -0.0018(11) -0.0011(11) 0.0017(11)
C55 0.0262(16) 0.0149(13) 0.0295(17) 0.0009(11) -0.0028(12) 0.0006(11)
C56 0.0200(15) 0.0249(15) 0.0223(15) 0.0033(12) -0.0014(12) -0.0028(12)
C57 0.0190(14) 0.0270(15) 0.0259(18) -0.0018(12) 0.0001(12) 0.0034(12)
C58 0.0294(16) 0.0270(16) 0.0302(18) -0.0026(14) 0.0028(15) 0.0079(12)
C59 0.0269(17) 0.042(2) 0.0313(19) 0.0008(16) -0.0009(14) 0.0114(15)
C60 0.0192(16) 0.0341(18) 0.066(3) -0.0037(16) 0.0048(16) 0.0033(14)
O5 0.0567(19) 0.0434(17) 0.107(3) 0.0003(18) -0.0337(19) 0.0019(15)
C62 0.047(2) 0.038(2) 0.077(3) 0.003(2) -0.008(2) -0.004(2)
C61 0.048(3) 0.065(3) 0.082(4) -0.004(3) -0.012(3) 0.007(2)
C63 0.105(5) 0.066(3) 0.105(5) -0.030(3) -0.075(4) 0.023(3)
C64 0.132(6) 0.076(4) 0.253(10) -0.052(5) -0.136(7) 0.008(4)

loop_
_atom_type_symbol
_atom_type_description
_atom_type_scat_dispersion_real
_atom_type_scat_dispersion_imag
_atom_type_scat_source
C C 0.0033 0.0016 'International Tables Vol C Tables 4.2.6.8 and 6.1.1.4'
H H 0.0000 0.0000 'International Tables Vol C Tables 4.2.6.8 and 6.1.1.4'
N N 0.0061 0.0033 'International Tables Vol C Tables 4.2.6.8 and 6.1.1.4'
O O 0.0106 0.0060 'International Tables Vol C Tables 4.2.6.8 and 6.1.1.4'
Cl Cl 0.1484 0.1585 'International Tables Vol C Tables 4.2.6.8 and 6.1.1.4'
Zr Zr -2.9673 0.5597 'International Tables Vol C Tables 4.2.6.8 and 6.1.1.4'

loop_
_geom_angle_atom_site_label_1
_geom_angle_atom_site_label_2
_geom_angle_atom_site_label_3
_geom_angle
N8 Zr1 N7 79.29(9)
N8 Zr1 N3 112.99(8)
N7 Zr1 N3 100.72(9)
N8 Zr1 N2 109.34(8)
N7 Zr1 N2 89.54(8)
N3 Zr1 N2 137.57(9)
N8 Zr1 N1 165.30(9)
N7 Zr1 N1 86.05(8)
N3 Zr1 N1 70.62(9)
N2 Zr1 N1 69.18(8)
N8 Zr1 Cl1 101.12(7)
N7 Zr1 Cl1 171.34(6)
N3 Zr1 Cl1 87.14(7)
N2 Zr1 Cl1 82.14(6)
N1 Zr1 Cl1 93.21(6)
N8 Zr1 Zr2 40.09(6)
N7 Zr1 Zr2 39.21(6)
N3 Zr1 Zr2 112.57(6)
N2 Zr1 Zr2 101.34(6)
N1 Zr1 Zr2 125.22(6)
Cl1 Zr1 Zr2 140.37(2)
N7 Zr2 N8 79.33(9)
N7 Zr2 N5 102.09(9)
N8 Zr2 N5 110.95(8)
N7 Zr2 N6 87.12(9)
N8 Zr2 N6 112.68(8)
N5 Zr2 N6 136.36(9)
N7 Zr2 N4 82.33(9)
N8 Zr2 N4 161.48(9)
N5 Zr2 N4 70.47(8)
N6 Zr2 N4 68.67(9)
N7 Zr2 Cl2 167.51(6)
N8 Zr2 Cl2 98.22(7)
N5 Zr2 Cl2 90.25(7)
N6 Zr2 Cl2 82.53(7)
N4 Zr2 Cl2 100.25(6)
N7 Zr2 Zr1 39.65(6)
N8 Zr2 Zr1 39.69(6)
N5 Zr2 Zr1 110.94(7)
N6 Zr2 Zr1 103.20(6)
N4 Zr2 Zr1 121.90(6)
Cl2 Zr2 Zr1 136.86(2)
C4 O1 C10 117.5(2)
C14 O2 C20 117.9(2)
C24 O3 C30 117.7(2)
C34 O4 C40 117.7(3)
C1 N1 C11 127.8(3)
C1 N1 Zr1 118.14(19)
C11 N1 Zr1 113.98(18)
C2 N2 C7 122.4(2)
C2 N2 Zr1 121.36(19)
C7 N2 Zr1 115.79(17)
C12 N3 C17 117.3(2)
C12 N3 Zr1 117.28(19)
C17 N3 Zr1 125.39(18)
C31 N4 C21 126.6(3)
C31 N4 Zr2 116.00(19)
C21 N4 Zr2 116.18(18)
C22 N5 C27 114.8(2)
C22 N5 Zr2 118.75(18)
C27 N5 Zr2 125.71(18)
C32 N6 C37 122.8(3)
C32 N6 Zr2 119.98(19)
C37 N6 Zr2 117.05(19)
C41 N7 Zr2 133.3(2)
C41 N7 Zr1 125.5(2)
Zr2 N7 Zr1 101.15(9)
C51 N8 Zr1 129.6(2)
C51 N8 Zr2 130.2(2)
Zr1 N8 Zr2 100.22(9)
N1 C1 C6 127.4(3)
N1 C1 C2 114.7(3)
C6 C1 C2 117.6(3)
N2 C2 C3 125.0(3)
N2 C2 C1 116.6(3)
C3 C2 C1 118.4(3)
C4 C3 C2 119.9(3)
O1 C4 C3 124.3(3)
O1 C4 C5 113.7(3)
C3 C4 C5 122.0(3)
C6 C5 C4 119.7(3)
C5 C6 C1 122.0(3)
N2 C7 C9 114.2(3)
N2 C7 C8 113.7(2)
C9 C7 C8 113.5(3)
N1 C11 C16 126.5(3)
N1 C11 C12 114.5(2)
C16 C11 C12 119.0(3)
N3 C12 C13 124.0(3)
N3 C12 C11 118.8(3)
C13 C12 C11 117.2(3)
C14 C13 C12 120.8(3)
O2 C14 C13 124.1(3)
O2 C14 C15 114.5(3)
C13 C14 C15 121.5(3)
C16 C15 C14 119.8(3)
C15 C16 C11 121.1(3)
N3 C17 C18 110.6(2)
N3 C17 C19 110.8(2)
C18 C17 C19 109.4(2)
N4 C21 C22 114.7(2)
N4 C21 C26 126.3(3)
C22 C21 C26 118.3(3)
N5 C22 C23 123.7(3)
N5 C22 C21 118.6(2)
C23 C22 C21 117.7(3)
C24 C23 C22 120.4(3)
O3 C24 C23 124.4(3)
O3 C24 C25 114.6(3)
C23 C24 C25 121.0(3)
C26 C25 C24 119.5(3)
C25 C26 C21 121.7(3)
N5 C27 C28 111.2(2)
N5 C27 C29 110.3(3)
C28 C27 C29 109.6(3)
N4 C31 C36 127.1(3)
N4 C31 C32 114.1(3)
C36 C31 C32 118.8(3)
N6 C32 C33 127.2(3)
N6 C32 C31 116.6(3)
C33 C32 C31 116.1(3)
C34 C33 C32 120.5(3)
C33 C34 O4 125.1(3)
C33 C34 C35 122.1(3)
O4 C34 C35 112.7(3)
C36 C35 C34 119.7(3)
C35 C36 C31 120.9(3)
N6 C37 C38 113.7(3)
N6 C37 C39 112.5(3)
C38 C37 C39 114.4(3)
C46 C41 C42 116.7(2)
C46 C41 N7 121.5(2)
C42 C41 N7 121.8(2)
C43 C42 C41 121.3(2)
C42 C43 C44 122.0(3)
C45 C44 C43 116.2(3)
C45 C44 C47 120.6(2)
C43 C44 C47 123.1(3)
C46 C45 C44 122.5(3)
C45 C46 C41 121.0(3)
C50 C47 C49 110.3(4)
C50 C47 C44 112.8(3)
C49 C47 C44 109.2(3)
C50 C47 C48 106.8(3)
C49 C47 C48 108.3(4)
C44 C47 C48 109.3(3)
C56 C51 C52 115.6(2)
C56 C51 N8 122.2(3)
C52 C51 N8 122.2(2)
C53 C52 C51 121.6(3)
C52 C53 C54 122.4(3)
C55 C54 C53 115.4(3)
C55 C54 C57 121.0(3)
C53 C54 C57 123.6(3)
C56 C55 C54 122.7(3)
C55 C56 C51 122.2(3)
C60 C57 C59 108.2(3)
C60 C57 C58 109.3(3)
C59 C57 C58 108.1(3)
C60 C57 C54 111.4(2)
C59 C57 C54 111.2(2)
C58 C57 C54 108.5(2)
C63 O5 C62 112.3(4)
O5 C62 C61 109.2(4)
O5 C63 C64 110.4(6)

loop_
_geom_bond_atom_site_label_1
_geom_bond_atom_site_label_2
_geom_bond_distance
Zr1 N8 2.103(2)
Zr1 N7 2.107(2)
Zr1 N3 2.244(2)
Zr1 N2 2.248(2)
Zr1 N1 2.362(2)
Zr1 Cl1 2.5230(8)
Zr1 Zr2 3.2405(4)
Zr2 N7 2.088(2)
Zr2 N8 2.121(2)
Zr2 N5 2.229(2)
Zr2 N6 2.276(2)
Zr2 N4 2.365(2)
Zr2 Cl2 2.5316(8)
O1 C4 1.358(3)
O1 C10 1.431(4)
O2 C14 1.357(4)
O2 C20 1.426(4)
O3 C24 1.355(4)
O3 C30 1.433(4)
O4 C34 1.361(4)
O4 C40 1.424(4)
N1 C1 1.333(4)
N1 C11 1.366(4)
N2 C2 1.329(4)
N2 C7 1.473(4)
N3 C12 1.347(4)
N3 C17 1.497(4)
N4 C31 1.334(4)
N4 C21 1.364(4)
N5 C22 1.360(4)
N5 C27 1.503(4)
N6 C32 1.313(4)
N6 C37 1.476(4)
N7 C41 1.400(3)
N8 C51 1.412(3)
C1 C6 1.435(4)
C1 C2 1.467(4)
C2 C3 1.439(4)
C3 C4 1.363(4)
C4 C5 1.425(4)
C5 C6 1.350(4)
C7 C9 1.528(5)
C7 C8 1.535(4)
C11 C16 1.419(4)
C11 C12 1.445(4)
C12 C13 1.430(4)
C13 C14 1.365(4)
C14 C15 1.403(4)
C15 C16 1.363(4)
C17 C18 1.511(4)
C17 C19 1.534(4)
C21 C22 1.431(4)
C21 C26 1.435(4)
C22 C23 1.430(4)
C23 C24 1.371(4)
C24 C25 1.417(4)
C25 C26 1.342(4)
C27 C28 1.515(4)
C27 C29 1.534(4)
C31 C36 1.435(4)
C31 C32 1.474(4)
C32 C33 1.443(4)
C33 C34 1.359(4)
C34 C35 1.428(5)
C35 C36 1.348(4)
C37 C38 1.519(4)
C37 C39 1.530(4)
C41 C46 1.399(4)
C41 C42 1.400(4)
C42 C43 1.390(4)
C43 C44 1.394(4)
C44 C45 1.391(4)
C44 C47 1.541(4)
C45 C46 1.387(4)
C47 C50 1.499(5)
C47 C49 1.520(5)
C47 C48 1.554(5)
C51 C56 1.396(4)
C51 C52 1.406(4)
C52 C53 1.390(4)
C53 C54 1.397(4)
C54 C55 1.392(4)
C54 C57 1.533(4)
C55 C56 1.379(4)
C57 C60 1.523(4)
C57 C59 1.524(4)
C57 C58 1.532(4)
O5 C63 1.398(7)
O5 C62 1.435(5)
C62 C61 1.495(6)
C63 C64 1.523(8)

loop_
_geom_torsion_atom_site_label_1
_geom_torsion_atom_site_label_2
_geom_torsion_atom_site_label_3
_geom_torsion_atom_site_label_4
_geom_torsion
N8 Zr1 Zr2 N7 -178.37(12)
N3 Zr1 Zr2 N7 -78.99(11)
N2 Zr1 Zr2 N7 75.00(11)
N1 Zr1 Zr2 N7 2.59(12)
Cl1 Zr1 Zr2 N7 166.36(10)
N7 Zr1 Zr2 N8 178.37(12)
N3 Zr1 Zr2 N8 99.38(11)
N2 Zr1 Zr2 N8 -106.63(11)
N1 Zr1 Zr2 N8 -179.04(12)
Cl1 Zr1 Zr2 N8 -15.28(9)
N8 Zr1 Zr2 N5 97.95(11)
N7 Zr1 Zr2 N5 -83.68(11)
N3 Zr1 Zr2 N5 -162.66(9)
N2 Zr1 Zr2 N5 -8.68(9)
N1 Zr1 Zr2 N5 -81.09(10)
Cl1 Zr1 Zr2 N5 82.68(7)
N8 Zr1 Zr2 N6 -109.72(11)
N7 Zr1 Zr2 N6 68.65(11)
N3 Zr1 Zr2 N6 -10.34(10)
N2 Zr1 Zr2 N6 143.65(9)
N1 Zr1 Zr2 N6 71.24(10)
Cl1 Zr1 Zr2 N6 -125.00(7)
N8 Zr1 Zr2 N4 177.38(11)
N7 Zr1 Zr2 N4 -4.25(11)
N3 Zr1 Zr2 N4 -83.24(10)
N2 Zr1 Zr2 N4 70.75(9)
N1 Zr1 Zr2 N4 -1.66(10)
Cl1 Zr1 Zr2 N4 162.10(7)
N8 Zr1 Zr2 Cl2 -16.57(9)
N7 Zr1 Zr2 Cl2 161.80(10)
N3 Zr1 Zr2 Cl2 82.82(7)
N2 Zr1 Zr2 Cl2 -123.20(7)
N1 Zr1 Zr2 Cl2 164.39(8)
Cl1 Zr1 Zr2 Cl2 -31.84(5)
N8 Zr1 N1 C1 88.9(4)
N7 Zr1 N1 C1 92.9(2)
N3 Zr1 N1 C1 -164.3(2)
N2 Zr1 N1 C1 1.91(19)
Cl1 Zr1 N1 C1 -78.4(2)
Zr2 Zr1 N1 C1 91.3(2)
N8 Zr1 N1 C11 -87.4(4)
N7 Zr1 N1 C11 -83.36(19)
N3 Zr1 N1 C11 19.46(18)
N2 Zr1 N1 C11 -174.4(2)
Cl1 Zr1 N1 C11 105.29(19)
Zr2 Zr1 N1 C11 -85.00(19)
N8 Zr1 N2 C2 -166.7(2)
N7 Zr1 N2 C2 -88.3(2)
N3 Zr1 N2 C2 17.2(3)
N1 Zr1 N2 C2 -2.3(2)
Cl1 Zr1 N2 C2 94.2(2)
Zr2 Zr1 N2 C2 -125.9(2)
N8 Zr1 N2 C7 20.8(2)
N7 Zr1 N2 C7 99.3(2)
N3 Zr1 N2 C7 -155.22(19)
N1 Zr1 N2 C7 -174.8(2)
Cl1 Zr1 N2 C7 -78.3(2)
Zr2 Zr1 N2 C7 61.7(2)
N8 Zr1 N3 C12 148.5(2)
N7 Zr1 N3 C12 65.7(2)
N2 Zr1 N3 C12 -35.5(3)
N1 Zr1 N3 C12 -16.2(2)
Cl1 Zr1 N3 C12 -110.6(2)
Zr2 Zr1 N3 C12 104.9(2)
N8 Zr1 N3 C17 -33.6(2)
N7 Zr1 N3 C17 -116.4(2)
N2 Zr1 N3 C17 142.3(2)
N1 Zr1 N3 C17 161.7(2)
Cl1 Zr1 N3 C17 67.2(2)
Zr2 Zr1 N3 C17 -77.3(2)
N7 Zr2 N4 C31 70.7(2)
N8 Zr2 N4 C31 78.7(3)
N5 Zr2 N4 C31 176.5(2)
N6 Zr2 N4 C31 -19.21(19)
Cl2 Zr2 N4 C31 -96.95(19)
Zr1 Zr2 N4 C31 73.4(2)
N7 Zr2 N4 C21 -97.4(2)
N8 Zr2 N4 C21 -89.3(3)
N5 Zr2 N4 C21 8.43(19)
N6 Zr2 N4 C21 172.8(2)
Cl2 Zr2 N4 C21 95.02(19)
Zr1 Zr2 N4 C21 -94.62(19)
N7 Zr2 N5 C22 66.9(2)
N8 Zr2 N5 C22 150.0(2)
N6 Zr2 N5 C22 -31.7(3)
N4 Zr2 N5 C22 -10.3(2)
Cl2 Zr2 N5 C22 -111.1(2)
Zr1 Zr2 N5 C22 107.3(2)
N7 Zr2 N5 C27 -123.4(2)
N8 Zr2 N5 C27 -40.4(3)
N6 Zr2 N5 C27 137.9(2)
N4 Zr2 N5 C27 159.3(3)
Cl2 Zr2 N5 C27 58.5(2)
Zr1 Zr2 N5 C27 -83.0(2)
N7 Zr2 N6 C32 -69.9(2)
N8 Zr2 N6 C32 -147.1(2)
N5 Zr2 N6 C32 34.6(3)
N4 Zr2 N6 C32 13.0(2)
Cl2 Zr2 N6 C32 117.1(2)
Zr1 Zr2 N6 C32 -106.4(2)
N7 Zr2 N6 C37 105.7(2)
N8 Zr2 N6 C37 28.5(2)
N5 Zr2 N6 C37 -149.79(19)
N4 Zr2 N6 C37 -171.4(2)
Cl2 Zr2 N6 C37 -67.3(2)
Zr1 Zr2 N6 C37 69.2(2)
N8 Zr2 N7 C41 175.5(2)
N5 Zr2 N7 C41 -75.2(2)
N6 Zr2 N7 C41 61.7(2)
N4 Zr2 N7 C41 -7.1(2)
Cl2 Zr2 N7 C41 95.7(4)
Zr1 Zr2 N7 C41 176.5(3)
N8 Zr2 N7 Zr1 -1.06(8)
N5 Zr2 N7 Zr1 108.31(9)
N6 Zr2 N7 Zr1 -114.79(10)
N4 Zr2 N7 Zr1 176.36(10)
Cl2 Zr2 N7 Zr1 -80.8(3)
N8 Zr1 N7 C41 -175.8(2)
N3 Zr1 N7 C41 -64.2(2)
N2 Zr1 N7 C41 74.4(2)
N1 Zr1 N7 C41 5.2(2)
Cl1 Zr1 N7 C41 90.6(5)
Zr2 Zr1 N7 C41 -176.9(3)
N8 Zr1 N7 Zr2 1.07(8)
N3 Zr1 N7 Zr2 112.71(9)
N2 Zr1 N7 Zr2 -108.72(9)
N1 Zr1 N7 Zr2 -177.88(9)
Cl1 Zr1 N7 Zr2 -92.5(4)
N7 Zr1 N8 C51 178.8(2)
N3 Zr1 N8 C51 81.6(2)
N2 Zr1 N8 C51 -95.5(2)
N1 Zr1 N8 C51 -177.0(3)
Cl1 Zr1 N8 C51 -10.0(2)
Zr2 Zr1 N8 C51 179.9(3)
N7 Zr1 N8 Zr2 -1.05(8)
N3 Zr1 N8 Zr2 -98.25(9)
N2 Zr1 N8 Zr2 84.65(10)
N1 Zr1 N8 Zr2 3.1(4)
Cl1 Zr1 N8 Zr2 170.14(6)
N7 Zr2 N8 C51 -178.8(2)
N5 Zr2 N8 C51 82.2(2)
N6 Zr2 N8 C51 -96.5(2)
N4 Zr2 N8 C51 173.1(2)
Cl2 Zr2 N8 C51 -11.2(2)
Zr1 Zr2 N8 C51 -179.9(3)
N7 Zr2 N8 Zr1 1.06(8)
N5 Zr2 N8 Zr1 -97.92(10)
N6 Zr2 N8 Zr1 83.34(10)
N4 Zr2 N8 Zr1 -7.0(3)
Cl2 Zr2 N8 Zr1 168.64(6)
C11 N1 C1 C6 -12.1(5)
Zr1 N1 C1 C6 172.2(2)
C11 N1 C1 C2 174.3(3)
Zr1 N1 C1 C2 -1.4(3)
C7 N2 C2 C3 -5.9(4)
Zr1 N2 C2 C3 -177.8(2)
C7 N2 C2 C1 174.4(3)
Zr1 N2 C2 C1 2.5(3)
N1 C1 C2 N2 -0.6(4)
C6 C1 C2 N2 -174.9(3)
N1 C1 C2 C3 179.6(2)
C6 C1 C2 C3 5.4(4)
N2 C2 C3 C4 178.4(3)
C1 C2 C3 C4 -1.9(4)
C10 O1 C4 C3 2.2(4)
C10 O1 C4 C5 -175.5(3)
C2 C3 C4 O1 179.6(3)
C2 C3 C4 C5 -2.9(4)
O1 C4 C5 C6 -178.0(3)
C3 C4 C5 C6 4.2(4)
C4 C5 C6 C1 -0.4(4)
N1 C1 C6 C5 -177.7(3)
C2 C1 C6 C5 -4.3(4)
C2 N2 C7 C9 -61.9(4)
Zr1 N2 C7 C9 110.5(2)
C2 N2 C7 C8 70.5(4)
Zr1 N2 C7 C8 -117.1(2)
C1 N1 C11 C16 -17.9(5)
Zr1 N1 C11 C16 158.0(2)
C1 N1 C11 C12 163.8(3)
Zr1 N1 C11 C12 -20.4(3)
C17 N3 C12 C13 11.8(4)
Zr1 N3 C12 C13 -170.2(2)
C17 N3 C12 C11 -166.2(3)
Zr1 N3 C12 C11 11.8(3)
N1 C11 C12 N3 6.6(4)
C16 C11 C12 N3 -171.9(3)
N1 C11 C12 C13 -171.6(3)
C16 C11 C12 C13 9.9(4)
N3 C12 C13 C14 176.8(3)
C11 C12 C13 C14 -5.1(4)
C20 O2 C14 C13 -0.3(4)
C20 O2 C14 C15 -179.4(3)
C12 C13 C14 O2 178.8(3)
C12 C13 C14 C15 -2.2(5)
O2 C14 C15 C16 -176.1(3)
C13 C14 C15 C16 4.8(5)
C14 C15 C16 C11 0.4(5)
N1 C11 C16 C15 174.0(3)
C12 C11 C16 C15 -7.8(4)
C12 N3 C17 C18 -167.5(3)
Zr1 N3 C17 C18 14.7(3)
C12 N3 C17 C19 71.0(3)
Zr1 N3 C17 C19 -106.8(2)
C31 N4 C21 C22 -172.3(3)
Zr2 N4 C21 C22 -5.7(3)
C31 N4 C21 C26 17.8(5)
Zr2 N4 C21 C26 -175.6(2)
C27 N5 C22 C23 20.4(4)
Zr2 N5 C22 C23 -168.8(2)
C27 N5 C22 C21 -159.2(3)
Zr2 N5 C22 C21 11.6(3)
N4 C21 C22 N5 -3.4(4)
C26 C21 C22 N5 167.4(3)
N4 C21 C22 C23 177.0(2)
C26 C21 C22 C23 -12.2(4)
N5 C22 C23 C24 -173.9(3)
C21 C22 C23 C24 5.7(4)
C30 O3 C24 C23 5.3(4)
C30 O3 C24 C25 -175.8(3)
C22 C23 C24 O3 -176.5(3)
C22 C23 C24 C25 4.6(4)
O3 C24 C25 C26 172.8(3)
C23 C24 C25 C26 -8.2(4)
C24 C25 C26 C21 1.2(4)
N4 C21 C26 C25 178.6(3)
C22 C21 C26 C25 9.0(4)
C22 N5 C27 C28 -172.7(3)
Zr2 N5 C27 C28 17.3(4)
C22 N5 C27 C29 65.5(3)
Zr2 N5 C27 C29 -104.5(3)
C21 N4 C31 C36 12.6(5)
Zr2 N4 C31 C36 -154.0(2)
C21 N4 C31 C32 -170.4(3)
Zr2 N4 C31 C32 22.9(3)
C37 N6 C32 C33 -0.4(5)
Zr2 N6 C32 C33 174.9(2)
C37 N6 C32 C31 178.6(3)
Zr2 N6 C32 C31 -6.1(4)
N4 C31 C32 N6 -11.7(4)
C36 C31 C32 N6 165.5(3)
N4 C31 C32 C33 167.4(3)
C36 C31 C32 C33 -15.4(4)
N6 C32 C33 C34 -173.4(3)
C31 C32 C33 C34 7.6(4)
C32 C33 C34 O4 179.5(3)
C32 C33 C34 C35 3.7(5)
C40 O4 C34 C33 -2.2(5)
C40 O4 C34 C35 173.9(3)
C33 C34 C35 C36 -7.6(5)
O4 C34 C35 C36 176.2(3)
C34 C35 C36 C31 -0.8(5)
N4 C31 C36 C35 -170.9(3)
C32 C31 C36 C35 12.3(4)
C32 N6 C37 C38 -67.6(4)
Zr2 N6 C37 C38 116.9(3)
C32 N6 C37 C39 64.5(4)
Zr2 N6 C37 C39 -111.0(2)
Zr2 N7 C41 C46 87.1(4)
Zr1 N7 C41 C46 -97.0(3)
Zr2 N7 C41 C42 -93.6(3)
Zr1 N7 C41 C42 82.2(3)
C46 C41 C42 C43 3.4(5)
N7 C41 C42 C43 -175.9(3)
C41 C42 C43 C44 0.0(5)
C42 C43 C44 C45 -2.7(5)
C42 C43 C44 C47 174.6(3)
C43 C44 C45 C46 2.0(6)
C47 C44 C45 C46 -175.4(3)
C44 C45 C46 C41 1.4(6)
C42 C41 C46 C45 -4.1(5)
N7 C41 C46 C45 175.2(3)
C45 C44 C47 C50 175.3(4)
C43 C44 C47 C50 -1.9(5)
C45 C44 C47 C49 -61.7(5)
C43 C44 C47 C49 121.1(4)
C45 C44 C47 C48 56.6(5)
C43 C44 C47 C48 -120.6(4)
Zr1 N8 C51 C56 -121.8(3)
Zr2 N8 C51 C56 58.0(3)
Zr1 N8 C51 C52 56.8(3)
Zr2 N8 C51 C52 -123.4(3)
C56 C51 C52 C53 -3.2(4)
N8 C51 C52 C53 178.1(3)
C51 C52 C53 C54 2.1(5)
C52 C53 C54 C55 1.2(4)
C52 C53 C54 C57 178.7(3)
C53 C54 C55 C56 -3.3(4)
C57 C54 C55 C56 179.2(3)
C54 C55 C56 C51 2.2(5)
C52 C51 C56 C55 1.2(4)
N8 C51 C56 C55 179.8(3)
C55 C54 C57 C60 -152.9(3)
C53 C54 C57 C60 29.8(4)
C55 C54 C57 C59 -32.1(4)
C53 C54 C57 C59 150.6(3)
C55 C54 C57 C58 86.8(3)
C53 C54 C57 C58 -90.5(3)
C63 O5 C62 C61 177.9(4)
C62 O5 C63 C64 -178.4(4)
